data_7200100
loop_
_publ_author_name
'Kendrick, John'
'Gourlay, Matthew D.'
'Neumann, Marcus A.'
'Leusen, Frank J. J.'

_publ_section_title
;
 Predicting spontaneous racemate resolution using recent developments in
 crystal structure prediction
;
_journal_issue 11
_journal_name_full CrystEngComm
_journal_page_first 2391
_journal_page_last 2399
_journal_paper_doi 10.1039/b909038j
_journal_volume 11
_journal_year 2009
_space_group_IT_number 4
_symmetry_cell_setting monoclinic
_symmetry_Int_Tables_number 4
_symmetry_space_group_name_Hall 'P 2yb'
_symmetry_space_group_name_H-M 'P 1 21 1'
_cell_angle_alpha 90.000000
_cell_angle_beta 81.503409
_cell_angle_gamma 90.000000
_cell_length_a 8.151299
_cell_length_b 6.850837
_cell_length_c 4.922701
_cell_volume 271.882
_cod_data_source_file 5HMO_enantiopure.cif
_cod_data_source_block 5HMO_E_8
_cod_original_sg_symbol_H-M 'P 2_1'
_cod_struct_determination_method theoretical
_cod_database_code 7200100

loop_
_symmetry_equiv_pos_site_id
_symmetry_equiv_pos_as_xyz
1 x,y,z
2 -x,y+1/2,-z

loop_
_atom_site_label
_atom_site_type_symbol
_atom_site_fract_x
_atom_site_fract_y
_atom_site_fract_z
C16 C 0.778674 1.808121 0.808957
C17 C 0.740935 2.011067 0.938668
O18 O 0.568923 2.049623 0.896038
C19 C 0.526368 1.918977 0.710515
N20 N 0.647047 1.788655 0.640983
O21 O 0.389825 1.933620 0.625731
C22 C 0.849801 2.176139 0.806806
O23 O 0.847893 2.192106 0.519009
H24 H 0.902057 1.800642 0.685126
H25 H 0.767934 1.692890 0.966362
H26 H 0.743106 2.010773 1.160692
H27 H 0.630199 1.664490 0.529995
H28 H 0.811257 2.313555 0.913596
H29 H 0.978073 2.145302 0.838502
H30 H 0.751967 2.272982 0.486969
